data_7037184
loop_
_publ_author_name
'Zhao, Yanxia'
'Liu, Yanyan'
'Li, Qian-Shu'
'Su, Ji-Hu'

_publ_section_title
;
 Synthesis and structures of mononuclear and dinuclear gallium complexes
 with \a-diimine ligands: reduction of the metal or ligand?
;
_journal_issue 1
_journal_name_full 'Dalton transactions (Cambridge, England : 2003)'
_journal_page_first 246
_journal_page_last 252
_journal_paper_doi 10.1039/c5dt03372a
_journal_volume 45
_journal_year 2015
_chemical_formula_sum 'C35 H48 Cl6 Ga2 N2'
_chemical_formula_weight 848.89
_chemical_name_systematic
; 
 ? 
;
_chemical_properties_physical 'Air-sensitive, Moisture-sensitive'
_space_group_IT_number 4
_symmetry_cell_setting monoclinic
_symmetry_space_group_name_Hall 'P 2yb'
_symmetry_space_group_name_H-M 'P 1 21 1'
_atom_sites_solution_hydrogens geom
_atom_sites_solution_primary direct
_atom_sites_solution_secondary difmap
_audit_creation_method SHELXL-97
_audit_update_record
;
2015-09-28 deposited with the CCDC.
2015-11-03 downloaded from the CCDC.
;
_cell_angle_alpha 90.00
_cell_angle_beta 105.9680(10)
_cell_angle_gamma 90.00
_cell_formula_units_Z 2
_cell_length_a 12.0388(10)
_cell_length_b 13.9068(12)
_cell_length_c 12.7141(11)
_cell_measurement_temperature 293(2)
_cell_volume 2046.5(3)
_computing_cell_refinement 'Bruker SMART'
_computing_data_collection 'Bruker SMART APEX II'
_computing_data_reduction 'Bruker SAINT'
_computing_molecular_graphics SHELXTL
_computing_publication_material SHELXTL
_computing_structure_refinement 'SHELXL-97 (Sheldrick, 2008)'
_computing_structure_solution 'SHELXS-97 (Sheldrick, 2008)'
_diffrn_ambient_temperature 293(2)
_diffrn_measured_fraction_theta_full 0.999
_diffrn_measured_fraction_theta_max 0.999
_diffrn_measurement_device_type 'Bruker APEX II area detector'
_diffrn_measurement_method '\w scan'
_diffrn_radiation_monochromator graphite
_diffrn_radiation_source 'fine-focus sealed tube'
_diffrn_radiation_type MoK\a
_diffrn_radiation_wavelength 0.71073
_diffrn_reflns_av_R_equivalents 0.0230
_diffrn_reflns_av_sigmaI/netI 0.0485
_diffrn_reflns_limit_h_max 14
_diffrn_reflns_limit_h_min -13
_diffrn_reflns_limit_k_max 16
_diffrn_reflns_limit_k_min -16
_diffrn_reflns_limit_l_max 15
_diffrn_reflns_limit_l_min -15
_diffrn_reflns_number 13599
_diffrn_reflns_theta_full 25.00
_diffrn_reflns_theta_max 25.00
_diffrn_reflns_theta_min 1.67
_exptl_absorpt_coefficient_mu 1.734
_exptl_absorpt_correction_T_max 0.7231
_exptl_absorpt_correction_T_min 0.6243
_exptl_absorpt_correction_type multi-scan
_exptl_crystal_colour red
_exptl_crystal_density_diffrn 1.378
_exptl_crystal_density_method 'not measured'
_exptl_crystal_description block
_exptl_crystal_F_000 872
_exptl_crystal_size_max 0.30
_exptl_crystal_size_mid 0.25
_exptl_crystal_size_min 0.20
_refine_diff_density_max 0.407
_refine_diff_density_min -0.367
_refine_diff_density_rms 0.048
_refine_ls_abs_structure_details 'Flack H D (1983), Acta Cryst. A39, 876-881'
_refine_ls_abs_structure_Flack 0.011(7)
_refine_ls_extinction_method none
_refine_ls_goodness_of_fit_ref 1.007
_refine_ls_hydrogen_treatment constr
_refine_ls_matrix_type full
_refine_ls_number_parameters 405
_refine_ls_number_reflns 7029
_refine_ls_number_restraints 1
_refine_ls_restrained_S_all 1.007
_refine_ls_R_factor_all 0.0281
_refine_ls_R_factor_gt 0.0262
_refine_ls_shift/su_max 0.001
_refine_ls_shift/su_mean 0.000
_refine_ls_structure_factor_coef Fsqd
_refine_ls_weighting_details 'calc w=1/[\s^2^(Fo^2^)+(0.0009P)^2^+0.7600P] where P=(Fo^2^+2Fc^2^)/3'
_refine_ls_weighting_scheme calc
_refine_ls_wR_factor_gt 0.0605
_refine_ls_wR_factor_ref 0.0614
_reflns_number_gt 6710
_reflns_number_total 7029
_reflns_threshold_expression >2sigma(I)
_cod_data_source_file c5dt03372a2.cif
_cod_data_source_block 4
_cod_depositor_comments
;
The following automatic conversions were performed:

'_symmetry_cell_setting' value 'Monoclinic' changed to 'monoclinic'
according to
/usr/data/users/saulius/crontab/automatic-downloads/rss-feeds/RSC/lib/dictionaries/cif_core.dic
dictionary named 'cif_core.dic' version 2.4.2 from 2011-04-26.

'_exptl_absorpt_correction_type' value 'Multi-scan' changed to
'multi-scan' according to
/usr/data/users/saulius/crontab/automatic-downloads/rss-feeds/RSC/lib/dictionaries/cif_core.dic
dictionary named 'cif_core.dic' version 2.4.2 from 2011-04-26.

Automatic conversion script
Id: cif_fix_values 3271 2015-04-21 07:52:19Z andrius 

 Adding full bibliography for 7037180--7037184.cif.
;
_cod_original_sg_symbol_H-M P2(1)
_cod_database_code 7037184

loop_
_symmetry_equiv_pos_as_xyz
'x, y, z'
'-x, y+1/2, -z'

loop_
_atom_site_label
_atom_site_type_symbol
_atom_site_fract_x
_atom_site_fract_y
_atom_site_fract_z
_atom_site_U_iso_or_equiv
_atom_site_adp_type
_atom_site_occupancy
_atom_site_symmetry_multiplicity
_atom_site_calc_flag
_atom_site_refinement_flags
Ga1 Ga 0.92944(2) 0.13978(2) 0.79315(2) 0.02588(8) Uani 1 1 d .
Ga2 Ga 0.52629(3) 0.19021(2) 0.34470(2) 0.02809(8) Uani 1 1 d .
Cl1 Cl 1.02125(7) 0.10388(6) 0.95520(6) 0.04198(19) Uani 1 1 d .
Cl2 Cl 0.99361(8) 0.25342(7) 0.71622(9) 0.0535(2) Uani 1 1 d .
Cl3 Cl 0.68575(6) 0.18596(7) 0.47913(6) 0.04194(18) Uani 1 1 d .
Cl4 Cl 0.53970(10) 0.07723(7) 0.23242(8) 0.0593(3) Uani 1 1 d .
Cl5 Cl 0.51413(10) 0.32847(7) 0.26436(8) 0.0594(3) Uani 1 1 d .
Cl6 Cl 0.38180(7) 0.16803(6) 0.41256(6) 0.0433(2) Uani 1 1 d .
N1 N 0.8819(2) 0.02701(16) 0.69475(17) 0.0245(5) Uani 1 1 d .
N2 N 0.76168(18) 0.14681(17) 0.77800(15) 0.0209(4) Uani 1 1 d .
C2 C 0.7725(2) 0.0169(2) 0.6598(2) 0.0247(6) Uani 1 1 d .
C3 C 0.7021(2) 0.0866(2) 0.70849(19) 0.0218(6) Uani 1 1 d .
C1 C 0.7124(3) -0.0586(2) 0.5832(2) 0.0368(7) Uani 1 1 d .
H1C H 0.7683 -0.0989 0.5637 0.055 Uiso 1 1 calc R
H1A H 0.6638 -0.0291 0.5185 0.055 Uiso 1 1 calc R
H1B H 0.6659 -0.0968 0.6176 0.055 Uiso 1 1 calc R
C4 C 0.5746(2) 0.0765(2) 0.6801(2) 0.0280(6) Uani 1 1 d .
H4A H 0.5434 0.1248 0.7177 0.042 Uiso 1 1 calc R
H4B H 0.5552 0.0139 0.7015 0.042 Uiso 1 1 calc R
H4C H 0.5428 0.0842 0.6026 0.042 Uiso 1 1 calc R
C5 C 0.9651(3) -0.0392(2) 0.6702(2) 0.0318(7) Uani 1 1 d .
C6 C 1.0068(3) -0.0218(3) 0.5793(3) 0.0464(9) Uani 1 1 d .
C7 C 1.0906(4) -0.0863(4) 0.5646(4) 0.0674(13) Uani 1 1 d .
H7 H 1.1200 -0.0789 0.5047 0.081 Uiso 1 1 calc R
C8 C 1.1304(4) -0.1603(3) 0.6368(4) 0.0710(13) Uani 1 1 d .
H8 H 1.1867 -0.2015 0.6250 0.085 Uiso 1 1 calc R
C9 C 1.0889(4) -0.1749(3) 0.7261(4) 0.0569(10) Uani 1 1 d .
H9 H 1.1179 -0.2252 0.7741 0.068 Uiso 1 1 calc R
C10 C 1.0036(3) -0.1148(2) 0.7449(3) 0.0386(8) Uani 1 1 d .
C11 C 0.9635(3) 0.0594(3) 0.4986(3) 0.0559(11) Uani 1 1 d .
H11 H 0.9125 0.0997 0.5283 0.067 Uiso 1 1 calc R
C12 C 0.8912(5) 0.0196(5) 0.3879(3) 0.0948(19) Uani 1 1 d .
H12A H 0.9414 -0.0103 0.3505 0.142 Uiso 1 1 calc R
H12B H 0.8499 0.0713 0.3441 0.142 Uiso 1 1 calc R
H12C H 0.8372 -0.0270 0.3999 0.142 Uiso 1 1 calc R
C13 C 1.0623(4) 0.1227(4) 0.4852(3) 0.0736(14) Uani 1 1 d .
H13A H 1.1034 0.1487 0.5550 0.110 Uiso 1 1 calc R
H13B H 1.0315 0.1744 0.4357 0.110 Uiso 1 1 calc R
H13C H 1.1140 0.0850 0.4565 0.110 Uiso 1 1 calc R
C14 C 0.9543(3) -0.1359(2) 0.8403(3) 0.0417(8) Uani 1 1 d .
H14 H 0.9089 -0.0798 0.8503 0.050 Uiso 1 1 calc R
C15 C 1.0486(3) -0.1521(3) 0.9475(3) 0.0534(10) Uani 1 1 d .
H15A H 1.0881 -0.2113 0.9432 0.080 Uiso 1 1 calc R
H15B H 1.0140 -0.1554 1.0071 0.080 Uiso 1 1 calc R
H15C H 1.1026 -0.0998 0.9594 0.080 Uiso 1 1 calc R
C16 C 0.8727(4) -0.2223(3) 0.8151(4) 0.0714(14) Uani 1 1 d .
H16A H 0.8137 -0.2110 0.7481 0.107 Uiso 1 1 calc R
H16B H 0.8376 -0.2312 0.8736 0.107 Uiso 1 1 calc R
H16C H 0.9156 -0.2789 0.8076 0.107 Uiso 1 1 calc R
C17 C 0.7102(2) 0.2066(2) 0.8463(2) 0.0234(6) Uani 1 1 d .
C18 C 0.6854(3) 0.3033(2) 0.8173(2) 0.0284(6) Uani 1 1 d .
C19 C 0.6368(3) 0.3572(2) 0.8858(3) 0.0374(7) Uani 1 1 d .
H19 H 0.6166 0.4209 0.8680 0.045 Uiso 1 1 calc R
C20 C 0.6176(3) 0.3184(2) 0.9795(3) 0.0384(8) Uani 1 1 d .
H20 H 0.5867 0.3563 1.0247 0.046 Uiso 1 1 calc R
C21 C 0.6446(3) 0.2232(2) 1.0059(2) 0.0336(7) Uani 1 1 d .
H21 H 0.6306 0.1976 1.0686 0.040 Uiso 1 1 calc R
C22 C 0.6923(2) 0.16517(19) 0.9409(2) 0.0268(6) Uani 1 1 d .
C23 C 0.7193(3) 0.0600(2) 0.9729(2) 0.0308(7) Uani 1 1 d .
H23 H 0.7597 0.0321 0.9230 0.037 Uiso 1 1 calc R
C24 C 0.7981(3) 0.0513(3) 1.0902(3) 0.0457(8) Uani 1 1 d .
H24A H 0.8646 0.0917 1.0984 0.069 Uiso 1 1 calc R
H24B H 0.8225 -0.0143 1.1046 0.069 Uiso 1 1 calc R
H24C H 0.7566 0.0711 1.1410 0.069 Uiso 1 1 calc R
C25 C 0.6082(3) 0.0024(3) 0.9623(3) 0.0409(8) Uani 1 1 d .
H25A H 0.5702 0.0257 1.0145 0.061 Uiso 1 1 calc R
H25B H 0.6269 -0.0643 0.9760 0.061 Uiso 1 1 calc R
H25C H 0.5579 0.0099 0.8897 0.061 Uiso 1 1 calc R
C26 C 0.7059(3) 0.3484(2) 0.7157(2) 0.0351(7) Uani 1 1 d .
H26 H 0.7482 0.3018 0.6836 0.042 Uiso 1 1 calc R
C27 C 0.5918(3) 0.3708(3) 0.6303(3) 0.0488(9) Uani 1 1 d .
H27A H 0.5471 0.3129 0.6122 0.073 Uiso 1 1 calc R
H27B H 0.6075 0.3963 0.5657 0.073 Uiso 1 1 calc R
H27C H 0.5492 0.4173 0.6594 0.073 Uiso 1 1 calc R
C28 C 0.7797(4) 0.4391(3) 0.7437(3) 0.0513(9) Uani 1 1 d .
H28A H 0.7398 0.4861 0.7750 0.077 Uiso 1 1 calc R
H28B H 0.7937 0.4647 0.6783 0.077 Uiso 1 1 calc R
H28C H 0.8521 0.4236 0.7953 0.077 Uiso 1 1 calc R
C29 C 0.3048(3) 0.0819(5) 0.9265(5) 0.126(3) Uani 1 1 d G
H29 H 0.3012 0.0385 0.9811 0.152 Uiso 1 1 calc R
C30 C 0.3198(3) 0.1793(5) 0.9503(3) 0.142(3) Uani 1 1 d G
H30 H 0.3262 0.2012 1.0208 0.170 Uiso 1 1 calc R
C31 C 0.3253(3) 0.2442(3) 0.8687(5) 0.122(3) Uani 1 1 d G
H31 H 0.3353 0.3094 0.8846 0.146 Uiso 1 1 calc R
C32 C 0.3157(3) 0.2116(3) 0.7632(4) 0.0844(17) Uani 1 1 d G
C33 C 0.3007(3) 0.1141(3) 0.7394(4) 0.107(2) Uani 1 1 d G
H33 H 0.2944 0.0922 0.6688 0.128 Uiso 1 1 calc R
C34 C 0.2953(3) 0.0492(2) 0.8210(6) 0.113(3) Uani 1 1 d G
H34 H 0.2853 -0.0160 0.8051 0.135 Uiso 1 1 calc R
C35 C 0.3131(7) 0.2819(8) 0.6810(8) 0.182(5) Uani 1 1 d .
H35A H 0.3568 0.2593 0.6332 0.273 Uiso 1 1 calc R
H35B H 0.3461 0.3408 0.7150 0.273 Uiso 1 1 calc R
H35C H 0.2345 0.2930 0.6395 0.273 Uiso 1 1 calc R

loop_
_atom_site_aniso_label
_atom_site_aniso_U_11
_atom_site_aniso_U_22
_atom_site_aniso_U_33
_atom_site_aniso_U_23
_atom_site_aniso_U_13
_atom_site_aniso_U_12
Ga1 0.01961(15) 0.02596(15) 0.03233(16) -0.00518(13) 0.00758(12) -0.00002(13)
Ga2 0.03538(18) 0.02493(15) 0.02459(15) 0.00227(13) 0.00930(12) 0.00058(15)
Cl1 0.0317(4) 0.0514(5) 0.0348(4) -0.0115(3) -0.0045(3) 0.0050(4)
Cl2 0.0418(5) 0.0440(5) 0.0836(7) 0.0118(4) 0.0322(5) -0.0049(4)
Cl3 0.0304(4) 0.0615(5) 0.0343(4) 0.0152(4) 0.0096(3) 0.0001(4)
Cl4 0.0903(8) 0.0452(5) 0.0581(5) -0.0236(4) 0.0465(5) -0.0250(5)
Cl5 0.0819(8) 0.0371(5) 0.0609(6) 0.0238(4) 0.0222(5) 0.0129(5)
Cl6 0.0300(4) 0.0599(6) 0.0412(4) 0.0038(3) 0.0118(3) 0.0024(4)
N1 0.0264(14) 0.0253(12) 0.0211(11) -0.0020(9) 0.0053(10) 0.0051(10)
N2 0.0215(11) 0.0200(10) 0.0215(10) 0.0014(9) 0.0066(8) 0.0030(10)
C2 0.0256(16) 0.0282(14) 0.0191(13) 0.0027(11) 0.0042(11) 0.0019(12)
C3 0.0230(15) 0.0261(14) 0.0170(12) 0.0068(10) 0.0065(10) 0.0023(12)
C1 0.0348(19) 0.0420(18) 0.0308(16) -0.0095(13) 0.0044(13) -0.0016(15)
C4 0.0221(15) 0.0350(16) 0.0267(14) 0.0019(12) 0.0063(11) -0.0040(13)
C5 0.0265(17) 0.0351(16) 0.0324(15) -0.0129(12) 0.0058(12) 0.0069(13)
C6 0.040(2) 0.064(2) 0.0379(18) -0.0118(16) 0.0150(15) 0.0115(18)
C7 0.060(3) 0.092(3) 0.058(2) -0.023(2) 0.029(2) 0.018(3)
C8 0.060(3) 0.064(3) 0.092(3) -0.023(3) 0.026(2) 0.030(2)
C9 0.047(2) 0.042(2) 0.081(3) -0.0096(19) 0.015(2) 0.0151(18)
C10 0.0325(19) 0.0276(16) 0.0504(19) -0.0088(14) 0.0024(15) 0.0051(14)
C11 0.044(2) 0.097(3) 0.0296(17) 0.0043(18) 0.0155(15) 0.019(2)
C12 0.078(4) 0.170(6) 0.036(2) -0.004(3) 0.015(2) 0.015(4)
C13 0.054(3) 0.108(4) 0.067(3) 0.031(3) 0.031(2) 0.020(3)
C14 0.037(2) 0.0309(17) 0.054(2) 0.0099(15) 0.0057(15) 0.0048(15)
C15 0.048(2) 0.043(2) 0.059(2) 0.0119(17) -0.0024(18) 0.0063(17)
C16 0.059(3) 0.061(3) 0.077(3) 0.025(2) -0.011(2) -0.022(2)
C17 0.0180(14) 0.0259(15) 0.0258(13) -0.0040(11) 0.0050(10) 0.0014(11)
C18 0.0277(16) 0.0247(15) 0.0317(15) 0.0007(11) 0.0065(12) 0.0032(12)
C19 0.039(2) 0.0270(16) 0.0458(18) -0.0030(13) 0.0112(15) 0.0105(14)
C20 0.039(2) 0.0352(18) 0.0454(19) -0.0094(14) 0.0185(15) 0.0070(15)
C21 0.0344(18) 0.0394(18) 0.0308(15) -0.0041(12) 0.0153(13) -0.0015(14)
C22 0.0254(15) 0.0287(17) 0.0271(13) -0.0013(10) 0.0088(11) -0.0007(11)
C23 0.0388(19) 0.0310(16) 0.0246(14) 0.0050(12) 0.0119(13) 0.0037(14)
C24 0.046(2) 0.050(2) 0.0392(18) 0.0088(15) 0.0086(15) 0.0047(17)
C25 0.055(2) 0.0387(18) 0.0302(16) 0.0005(13) 0.0142(15) -0.0129(16)
C26 0.043(2) 0.0274(16) 0.0364(17) 0.0060(12) 0.0138(14) 0.0098(14)
C27 0.055(2) 0.046(2) 0.0430(19) 0.0064(15) 0.0097(17) 0.0236(18)
C28 0.067(3) 0.037(2) 0.053(2) 0.0077(16) 0.0225(19) -0.0006(18)
C29 0.060(4) 0.126(7) 0.194(8) 0.084(6) 0.034(5) 0.021(4)
C30 0.052(4) 0.163(9) 0.213(8) 0.055(7) 0.041(4) 0.032(5)
C31 0.047(3) 0.150(7) 0.155(7) -0.057(6) 0.005(4) 0.005(4)
C32 0.033(2) 0.071(4) 0.150(5) 0.021(3) 0.027(3) -0.003(2)
C33 0.037(3) 0.130(6) 0.135(5) -0.027(4) -0.007(3) 0.026(3)
C34 0.039(3) 0.083(4) 0.193(8) 0.043(5) -0.008(4) 0.009(3)
C35 0.107(7) 0.201(10) 0.257(11) 0.103(9) 0.082(7) 0.000(7)

loop_
_atom_type_symbol
_atom_type_description
_atom_type_scat_dispersion_real
_atom_type_scat_dispersion_imag
_atom_type_scat_source
C C 0.0033 0.0016 'International Tables Vol C Tables 4.2.6.8 and 6.1.1.4'
H H 0.0000 0.0000 'International Tables Vol C Tables 4.2.6.8 and 6.1.1.4'
N N 0.0061 0.0033 'International Tables Vol C Tables 4.2.6.8 and 6.1.1.4'
Cl Cl 0.1484 0.1585 'International Tables Vol C Tables 4.2.6.8 and 6.1.1.4'
Ga Ga 0.2307 1.6083 'International Tables Vol C Tables 4.2.6.8 and 6.1.1.4'

loop_
_geom_angle_atom_site_label_1
_geom_angle_atom_site_label_2
_geom_angle_atom_site_label_3
_geom_angle
N2 Ga1 N1 82.43(10)
N2 Ga1 Cl1 110.67(6)
N1 Ga1 Cl1 114.19(7)
N2 Ga1 Cl2 114.30(7)
N1 Ga1 Cl2 112.15(7)
Cl1 Ga1 Cl2 117.92(4)
Cl4 Ga2 Cl5 110.02(4)
Cl4 Ga2 Cl6 111.97(4)
Cl5 Ga2 Cl6 110.93(4)
Cl4 Ga2 Cl3 106.70(4)
Cl5 Ga2 Cl3 108.85(4)
Cl6 Ga2 Cl3 108.22(3)
C2 N1 C5 124.1(2)
C2 N1 Ga1 113.36(19)
C5 N1 Ga1 122.48(19)
C3 N2 C17 122.2(2)
C3 N2 Ga1 113.40(18)
C17 N2 Ga1 124.07(17)
N1 C2 C1 125.4(3)
N1 C2 C3 115.1(2)
C1 C2 C3 119.5(3)
N2 C3 C4 125.1(2)
N2 C3 C2 115.2(2)
C4 C3 C2 119.6(2)
C2 C1 H1C 109.5
C2 C1 H1A 109.5
H1C C1 H1A 109.5
C2 C1 H1B 109.5
H1C C1 H1B 109.5
H1A C1 H1B 109.5
C3 C4 H4A 109.5
C3 C4 H4B 109.5
H4A C4 H4B 109.5
C3 C4 H4C 109.5
H4A C4 H4C 109.5
H4B C4 H4C 109.5
C6 C5 C10 124.0(3)
C6 C5 N1 119.4(3)
C10 C5 N1 116.5(3)
C7 C6 C5 115.7(4)
C7 C6 C11 120.8(3)
C5 C6 C11 123.4(3)
C8 C7 C6 121.5(4)
C8 C7 H7 119.2
C6 C7 H7 119.2
C7 C8 C9 121.5(4)
C7 C8 H8 119.3
C9 C8 H8 119.3
C8 C9 C10 120.3(4)
C8 C9 H9 119.8
C10 C9 H9 119.8
C9 C10 C5 117.0(3)
C9 C10 C14 119.3(3)
C5 C10 C14 123.7(3)
C6 C11 C13 111.8(3)
C6 C11 C12 110.7(4)
C13 C11 C12 111.5(3)
C6 C11 H11 107.5
C13 C11 H11 107.5
C12 C11 H11 107.5
C11 C12 H12A 109.5
C11 C12 H12B 109.5
H12A C12 H12B 109.5
C11 C12 H12C 109.5
H12A C12 H12C 109.5
H12B C12 H12C 109.5
C11 C13 H13A 109.5
C11 C13 H13B 109.5
H13A C13 H13B 109.5
C11 C13 H13C 109.5
H13A C13 H13C 109.5
H13B C13 H13C 109.5
C10 C14 C16 110.7(3)
C10 C14 C15 112.4(3)
C16 C14 C15 110.3(3)
C10 C14 H14 107.7
C16 C14 H14 107.7
C15 C14 H14 107.7
C14 C15 H15A 109.5
C14 C15 H15B 109.5
H15A C15 H15B 109.5
C14 C15 H15C 109.5
H15A C15 H15C 109.5
H15B C15 H15C 109.5
C14 C16 H16A 109.5
C14 C16 H16B 109.5
H16A C16 H16B 109.5
C14 C16 H16C 109.5
H16A C16 H16C 109.5
H16B C16 H16C 109.5
C22 C17 C18 123.2(2)
C22 C17 N2 117.8(2)
C18 C17 N2 118.9(2)
C19 C18 C17 116.5(3)
C19 C18 C26 120.3(3)
C17 C18 C26 123.2(3)
C20 C19 C18 121.7(3)
C20 C19 H19 119.1
C18 C19 H19 119.1
C21 C20 C19 119.9(3)
C21 C20 H20 120.0
C19 C20 H20 120.0
C20 C21 C22 121.4(3)
C20 C21 H21 119.3
C22 C21 H21 119.3
C21 C22 C17 117.2(3)
C21 C22 C23 119.4(2)
C17 C22 C23 123.4(2)
C22 C23 C25 111.1(3)
C22 C23 C24 111.3(3)
C25 C23 C24 109.6(3)
C22 C23 H23 108.3
C25 C23 H23 108.3
C24 C23 H23 108.3
C23 C24 H24A 109.5
C23 C24 H24B 109.5
H24A C24 H24B 109.5
C23 C24 H24C 109.5
H24A C24 H24C 109.5
H24B C24 H24C 109.5
C23 C25 H25A 109.5
C23 C25 H25B 109.5
H25A C25 H25B 109.5
C23 C25 H25C 109.5
H25A C25 H25C 109.5
H25B C25 H25C 109.5
C18 C26 C28 111.3(3)
C18 C26 C27 111.4(3)
C28 C26 C27 110.4(3)
C18 C26 H26 107.9
C28 C26 H26 107.9
C27 C26 H26 107.9
C26 C27 H27A 109.5
C26 C27 H27B 109.5
H27A C27 H27B 109.5
C26 C27 H27C 109.5
H27A C27 H27C 109.5
H27B C27 H27C 109.5
C26 C28 H28A 109.5
C26 C28 H28B 109.5
H28A C28 H28B 109.5
C26 C28 H28C 109.5
H28A C28 H28C 109.5
H28B C28 H28C 109.5
C30 C29 C34 120.0
C30 C29 H29 120.0
C34 C29 H29 120.0
C31 C30 C29 120.0
C31 C30 H30 120.0
C29 C30 H30 120.0
C30 C31 C32 120.0
C30 C31 H31 120.0
C32 C31 H31 120.0
C31 C32 C33 120.0
C31 C32 C35 117.5(6)
C33 C32 C35 122.3(6)
C34 C33 C32 120.0
C34 C33 H33 120.0
C32 C33 H33 120.0
C33 C34 C29 120.0
C33 C34 H34 120.0
C29 C34 H34 120.0
C32 C35 H35A 109.5
C32 C35 H35B 109.5
H35A C35 H35B 109.5
C32 C35 H35C 109.5
H35A C35 H35C 109.5
H35B C35 H35C 109.5

loop_
_geom_bond_atom_site_label_1
_geom_bond_atom_site_label_2
_geom_bond_distance
Ga1 N2 1.978(2)
Ga1 N1 1.990(2)
Ga1 Cl1 2.1126(8)
Ga1 Cl2 2.1135(9)
Ga2 Cl4 2.1585(9)
Ga2 Cl5 2.1632(9)
Ga2 Cl6 2.1660(8)
Ga2 Cl3 2.1920(8)
N1 C2 1.276(4)
N1 C5 1.456(4)
N2 C3 1.284(4)
N2 C17 1.459(3)
C2 C1 1.479(4)
C2 C3 1.527(4)
C3 C4 1.483(4)
C1 H1C 0.9600
C1 H1A 0.9600
C1 H1B 0.9600
C4 H4A 0.9600
C4 H4B 0.9600
C4 H4C 0.9600
C5 C6 1.402(4)
C5 C10 1.407(5)
C6 C7 1.400(5)
C6 C11 1.519(5)
C7 C8 1.374(7)
C7 H7 0.9300
C8 C9 1.375(6)
C8 H8 0.9300
C9 C10 1.395(5)
C9 H9 0.9300
C10 C14 1.519(5)
C11 C13 1.527(6)
C11 C12 1.540(6)
C11 H11 0.9800
C12 H12A 0.9600
C12 H12B 0.9600
C12 H12C 0.9600
C13 H13A 0.9600
C13 H13B 0.9600
C13 H13C 0.9600
C14 C16 1.529(5)
C14 C15 1.532(5)
C14 H14 0.9800
C15 H15A 0.9600
C15 H15B 0.9600
C15 H15C 0.9600
C16 H16A 0.9600
C16 H16B 0.9600
C16 H16C 0.9600
C17 C22 1.402(4)
C17 C18 1.404(4)
C18 C19 1.394(4)
C18 C26 1.516(4)
C19 C20 1.384(5)
C19 H19 0.9300
C20 C21 1.381(5)
C20 H20 0.9300
C21 C22 1.388(4)
C21 H21 0.9300
C22 C23 1.530(4)
C23 C25 1.532(5)
C23 C24 1.537(4)
C23 H23 0.9800
C24 H24A 0.9600
C24 H24B 0.9600
C24 H24C 0.9600
C25 H25A 0.9600
C25 H25B 0.9600
C25 H25C 0.9600
C26 C28 1.529(5)
C26 C27 1.530(5)
C26 H26 0.9800
C27 H27A 0.9600
C27 H27B 0.9600
C27 H27C 0.9600
C28 H28A 0.9600
C28 H28B 0.9600
C28 H28C 0.9600
C29 C30 1.3900
C29 C34 1.3900
C29 H29 0.9300
C30 C31 1.3900
C30 H30 0.9300
C31 C32 1.3900
C31 H31 0.9300
C32 C33 1.3900
C32 C35 1.425(8)
C33 C34 1.3900
C33 H33 0.9300
C34 H34 0.9300
C35 H35A 0.9600
C35 H35B 0.9600
C35 H35C 0.9600
